data_4309196
loop_
_publ_author_name
'Barton H. Hamilton'
'Todd A. Wagler'
'Matthew P. Espe'
'Christopher J. Ziegler'

_publ_section_title
;
Sequestering Perrhenate with a Borate-Based Coordination Polymer: A Model
for Pertechnetate Separation
;
_journal_name_full 'Inorganic Chemistry'
_journal_page_first 4891
_journal_page_last 4893
_journal_paper_doi 10.1021/ic050213v
_journal_volume 44
_journal_year 2005
_chemical_formula_sum 'C12 H12 B N8 O4 Pb Re'
_chemical_formula_weight 736.50
_chemical_name_systematic
;
 Lead(II) tetrakis(imidazolyl)borate perrhenate
;
_space_group_IT_number 2
_symmetry_cell_setting triclinic
_symmetry_space_group_name_Hall '-P 1'
_symmetry_space_group_name_H-M 'P -1'
_atom_sites_solution_hydrogens geom
_atom_sites_solution_primary direct
_atom_sites_solution_secondary difmap
_audit_creation_method SHELXL-97
_cell_angle_alpha 73.8860(10)
_cell_angle_beta 79.1570(10)
_cell_angle_gamma 70.9930(10)
_cell_formula_units_Z 2
_cell_length_a 8.4923(7)
_cell_length_b 10.2828(9)
_cell_length_c 11.1011(10)
_cell_measurement_reflns_used 4144
_cell_measurement_temperature 100(2)
_cell_measurement_theta_max 28.21
_cell_measurement_theta_min 2.53
_cell_volume 875.43(13)
_computing_cell_refinement 'Bruker SMART'
_computing_data_collection 'Bruker SMART'
_computing_data_reduction 'Bruker SAINT'
_computing_molecular_graphics 'Bruker SHELXTL'
_computing_publication_material 'Bruker SHELXTL'
_computing_structure_refinement 'SHELXL-97 (Sheldrick, 1997)'
_computing_structure_solution 'SHELXS-97 (Sheldrick, 1990)'
_diffrn_ambient_temperature 100(2)
_diffrn_measured_fraction_theta_full 0.904
_diffrn_measured_fraction_theta_max 0.904
_diffrn_measurement_device_type 'CCD area detector'
_diffrn_measurement_method 'phi and omega scans'
_diffrn_radiation_monochromator graphite
_diffrn_radiation_source 'fine-focus sealed tube'
_diffrn_radiation_type MoK\a
_diffrn_radiation_wavelength 0.71073
_diffrn_reflns_av_R_equivalents 0.0196
_diffrn_reflns_av_sigmaI/netI 0.0348
_diffrn_reflns_limit_h_max 10
_diffrn_reflns_limit_h_min -11
_diffrn_reflns_limit_k_max 13
_diffrn_reflns_limit_k_min -13
_diffrn_reflns_limit_l_max 14
_diffrn_reflns_limit_l_min -14
_diffrn_reflns_number 7064
_diffrn_reflns_theta_full 28.27
_diffrn_reflns_theta_max 28.27
_diffrn_reflns_theta_min 1.92
_exptl_absorpt_coefficient_mu 16.549
_exptl_absorpt_correction_type SADABS
_exptl_crystal_colour clear
_exptl_crystal_density_diffrn 2.794
_exptl_crystal_density_meas 0
_exptl_crystal_density_method 'not measured'
_exptl_crystal_description plate
_exptl_crystal_F_000 668
_exptl_crystal_size_max 0.50
_exptl_crystal_size_mid 0.10
_exptl_crystal_size_min 0.01
_refine_diff_density_max 1.414
_refine_diff_density_min -0.956
_refine_diff_density_rms 0.186
_refine_ls_extinction_method none
_refine_ls_goodness_of_fit_ref 1.017
_refine_ls_hydrogen_treatment mixed
_refine_ls_matrix_type full
_refine_ls_number_parameters 292
_refine_ls_number_reflns 3926
_refine_ls_number_restraints 0
_refine_ls_restrained_S_all 1.017
_refine_ls_R_factor_all 0.0274
_refine_ls_R_factor_gt 0.0228
_refine_ls_shift/su_max 0.944
_refine_ls_shift/su_mean 0.004
_refine_ls_structure_factor_coef Fsqd
_refine_ls_weighting_details 'calc w=1/[\s^2^(Fo^2^)+(0.0194P)^2^+1.2243P] where P=(Fo^2^+2Fc^2^)/3'
_refine_ls_weighting_scheme calc
_refine_ls_wR_factor_gt 0.0480
_refine_ls_wR_factor_ref 0.0495
_reflns_number_gt 3521
_reflns_number_total 3926
_reflns_threshold_expression >2sigma(I)
_cod_data_source_file ic050213vsi20050208_115816.cif
_cod_data_source_block pbbim4reo4
_cod_depositor_comments
;
The following automatic conversions were performed:
'_symmetry_cell_setting' value 'Triclinic' changed to 'triclinic'
according to '/home/saulius/struct/CIF-dictionaries/cif_core.dic'
dictionary named 'cif_core.dic' version 2.4.1 from 2010-06-29.

Automatic conversion script
Id: cif_fix_enum 1527 2010-12-29 10:47:43Z saulius 
;
_cod_database_code 4309196

loop_
_symmetry_equiv_pos_as_xyz
'x, y, z'
'-x, -y, -z'

loop_
_atom_site_label
_atom_site_type_symbol
_atom_site_fract_x
_atom_site_fract_y
_atom_site_fract_z
_atom_site_U_iso_or_equiv
_atom_site_adp_type
_atom_site_occupancy
_atom_site_symmetry_multiplicity
_atom_site_calc_flag
_atom_site_refinement_flags
_atom_site_disorder_assembly
_atom_site_disorder_group
N8 N 0.5412(5) 0.4710(4) 0.7773(3) 0.0071(8) Uani 1 1 d . . .
C10 C 0.4587(6) 0.6071(5) 0.7265(4) 0.0124(10) Uani 1 1 d . . .
N7 N 0.3112(5) 0.6186(4) 0.6943(4) 0.0118(8) Uani 1 1 d . . .
C11 C 0.2985(6) 0.4821(5) 0.7243(5) 0.0139(10) Uani 1 1 d . . .
C12 C 0.4374(6) 0.3919(6) 0.7749(5) 0.0128(10) Uani 1 1 d . . .
B1 B 0.7246(6) 0.4170(6) 0.8075(5) 0.0085(10) Uani 1 1 d . . .
H10 H 0.500(7) 0.681(7) 0.716(5) 0.024(16) Uiso 1 1 d . . .
H12 H 0.465(6) 0.304(6) 0.801(5) 0.005(12) Uiso 1 1 d . . .
H11 H 0.196(8) 0.463(7) 0.713(6) 0.040(19) Uiso 1 1 d . . .
N5 N 0.9106(5) 0.7093(4) 0.7593(4) 0.0097(8) Uani 1 1 d . . .
N6 N 0.7767(5) 0.5449(4) 0.8110(3) 0.0091(8) Uani 1 1 d . . .
C7 C 0.8893(6) 0.6003(5) 0.7289(4) 0.0093(9) Uani 1 1 d . . .
C9 C 0.7172(6) 0.6278(5) 0.8991(5) 0.0119(10) Uani 1 1 d . . .
C8 C 0.7996(6) 0.7286(5) 0.8666(4) 0.0101(9) Uani 1 1 d . . .
H8 H 0.784(5) 0.796(5) 0.909(4) 0.000(11) Uiso 1 1 d . . .
H9 H 0.632(6) 0.614(5) 0.965(5) 0.005(12) Uiso 1 1 d . . .
H7 H 0.949(7) 0.564(6) 0.663(5) 0.025(16) Uiso 1 1 d . . .
Pb1 Pb 0.90053(2) 0.155841(18) 0.351087(15) 0.00826(5) Uani 1 1 d . . .
N1 N 0.9195(5) 0.2720(4) 0.5221(4) 0.0103(8) Uani 1 1 d . . .
N2 N 0.8336(4) 0.3464(4) 0.7015(3) 0.0080(8) Uani 1 1 d . . .
C2 C 1.0517(6) 0.2262(5) 0.5942(4) 0.0095(9) Uani 1 1 d . . .
C3 C 1.0026(6) 0.2691(5) 0.7018(5) 0.0110(9) Uani 1 1 d . . .
C1 C 0.7925(6) 0.3437(5) 0.5896(4) 0.0099(9) Uani 1 1 d . . .
H1 H 0.683(6) 0.393(5) 0.565(4) 0.000(11) Uiso 1 1 d . . .
H3 H 1.053(6) 0.252(5) 0.766(5) 0.002(12) Uiso 1 1 d . . .
H2 H 1.151(6) 0.172(6) 0.567(5) 0.011(13) Uiso 1 1 d . . .
N3 N 0.8546(5) 0.1893(4) 1.1176(4) 0.0149(9) Uani 1 1 d . . .
N4 N 0.7520(5) 0.3058(4) 0.9336(3) 0.0094(8) Uani 1 1 d . . .
C5 C 0.7847(6) 0.1045(5) 1.0789(5) 0.0127(10) Uani 1 1 d . . .
C4 C 0.8329(6) 0.3055(6) 1.0290(5) 0.0140(10) Uani 1 1 d . . .
C6 C 0.7252(7) 0.1738(6) 0.9678(5) 0.0176(11) Uani 1 1 d . . .
H6 H 0.666(7) 0.157(7) 0.924(6) 0.029(17) Uiso 1 1 d . . .
H5 H 0.791(6) 0.005(6) 1.120(5) 0.008(13) Uiso 1 1 d . . .
H H 0.869(7) 0.376(7) 1.026(6) 0.029(17) Uiso 1 1 d . . .
Re1 Re 0.54986(2) 0.053082(19) 0.647628(16) 0.00955(6) Uani 1 1 d . . .
O4 O 0.7603(4) -0.0060(4) 0.5914(3) 0.0172(8) Uani 1 1 d . . .
O3 O 0.5360(4) 0.0572(4) 0.8039(3) 0.0165(7) Uani 1 1 d . . .
O2 O 0.4643(4) 0.2223(4) 0.5649(3) 0.0177(8) Uani 1 1 d . . .
O1 O 0.4360(4) -0.0561(4) 0.6383(3) 0.0166(8) Uani 1 1 d . . .

loop_
_atom_site_aniso_label
_atom_site_aniso_U_11
_atom_site_aniso_U_22
_atom_site_aniso_U_33
_atom_site_aniso_U_23
_atom_site_aniso_U_13
_atom_site_aniso_U_12
N8 0.0093(18) 0.007(2) 0.0063(18) -0.0046(15) 0.0013(14) -0.0020(16)
C10 0.013(2) 0.010(2) 0.013(2) 0.0008(19) -0.0012(18) -0.004(2)
N7 0.0126(19) 0.007(2) 0.014(2) 0.0003(16) -0.0052(16) -0.0012(16)
C11 0.016(2) 0.009(2) 0.018(3) -0.005(2) -0.004(2) -0.004(2)
C12 0.015(2) 0.008(3) 0.018(3) -0.007(2) -0.0027(19) -0.003(2)
B1 0.011(2) 0.007(3) 0.008(2) -0.001(2) -0.0019(19) -0.004(2)
N5 0.0095(19) 0.009(2) 0.0086(19) -0.0007(16) -0.0015(15) -0.0006(16)
N6 0.0103(19) 0.010(2) 0.0082(18) -0.0020(15) -0.0015(15) -0.0043(16)
C7 0.011(2) 0.006(2) 0.010(2) -0.0013(18) -0.0011(18) -0.0027(19)
C9 0.010(2) 0.013(3) 0.012(2) -0.0051(19) 0.0032(18) -0.003(2)
C8 0.014(2) 0.004(2) 0.014(2) -0.0029(18) -0.0040(18) -0.0023(19)
Pb1 0.01070(9) 0.00657(10) 0.00777(9) -0.00059(7) -0.00220(6) -0.00308(7)
N1 0.0116(19) 0.008(2) 0.0106(19) -0.0021(16) -0.0016(15) -0.0020(16)
N2 0.0058(18) 0.007(2) 0.0106(19) -0.0034(15) -0.0006(14) 0.0001(15)
C2 0.008(2) 0.008(2) 0.012(2) -0.0028(18) -0.0036(18) 0.0008(19)
C3 0.010(2) 0.009(2) 0.015(2) -0.0034(19) -0.0076(19) -0.0001(19)
C1 0.012(2) 0.010(2) 0.009(2) -0.0016(18) -0.0033(18) -0.0037(19)
N3 0.024(2) 0.012(2) 0.012(2) 0.0009(17) -0.0057(17) -0.0102(19)
N4 0.0115(19) 0.010(2) 0.0082(19) -0.0012(16) -0.0033(15) -0.0044(16)
C5 0.019(2) 0.005(2) 0.016(2) -0.0014(19) -0.0050(19) -0.005(2)
C4 0.020(3) 0.013(3) 0.012(2) -0.002(2) -0.0048(19) -0.007(2)
C6 0.030(3) 0.011(3) 0.016(3) -0.001(2) -0.008(2) -0.010(2)
Re1 0.01183(10) 0.00751(10) 0.01013(10) -0.00244(7) -0.00164(7) -0.00333(8)
O4 0.0140(17) 0.0164(19) 0.0183(18) -0.0018(15) -0.0017(14) -0.0025(15)
O3 0.0232(19) 0.0162(19) 0.0124(17) -0.0041(15) -0.0034(14) -0.0074(16)
O2 0.0258(19) 0.0119(19) 0.0154(18) -0.0039(15) -0.0048(15) -0.0036(16)
O1 0.0257(19) 0.0138(19) 0.0139(18) -0.0025(14) -0.0029(15) -0.0109(16)

loop_
_atom_type_symbol
_atom_type_description
_atom_type_scat_dispersion_real
_atom_type_scat_dispersion_imag
_atom_type_scat_source
C C 0.0033 0.0016 'International Tables Vol C Tables 4.2.6.8 and 6.1.1.4'
H H 0.0000 0.0000 'International Tables Vol C Tables 4.2.6.8 and 6.1.1.4'
B B 0.0013 0.0007 'International Tables Vol C Tables 4.2.6.8 and 6.1.1.4'
N N 0.0061 0.0033 'International Tables Vol C Tables 4.2.6.8 and 6.1.1.4'
O O 0.0106 0.0060 'International Tables Vol C Tables 4.2.6.8 and 6.1.1.4'
Re Re -1.0185 7.2310 'International Tables Vol C Tables 4.2.6.8 and 6.1.1.4'
Pb Pb -3.3944 10.1111 'International Tables Vol C Tables 4.2.6.8 and 6.1.1.4'

loop_
_geom_angle_atom_site_label_1
_geom_angle_atom_site_label_2
_geom_angle_atom_site_label_3
_geom_angle
_geom_angle_site_symmetry_1
_geom_angle_site_symmetry_3
_geom_angle_publ_flag
C10 N8 C12 105.6(4) . . ?
C10 N8 B1 125.5(4) . . ?
C12 N8 B1 128.0(4) . . ?
N7 C10 N8 111.9(4) . . ?
C10 N7 C11 105.7(4) . . ?
C10 N7 Pb1 121.7(3) . 2_666 ?
C11 N7 Pb1 130.6(3) . 2_666 ?
C12 C11 N7 109.2(4) . . ?
C11 C12 N8 107.6(4) . . ?
N6 B1 N8 107.6(4) . . ?
N6 B1 N4 109.6(4) . . ?
N8 B1 N4 113.5(4) . . ?
N6 B1 N2 110.5(4) . . ?
N8 B1 N2 108.1(3) . . ?
N4 B1 N2 107.5(4) . . ?
C7 N5 C8 105.5(4) . . ?
C7 N5 Pb1 126.7(3) . 2_766 ?
C8 N5 Pb1 127.9(3) . 2_766 ?
C7 N6 C9 106.0(4) . . ?
C7 N6 B1 126.8(4) . . ?
C9 N6 B1 127.2(4) . . ?
N5 C7 N6 112.5(4) . . ?
C8 C9 N6 107.1(4) . . ?
C9 C8 N5 108.8(4) . . ?
N5 Pb1 N7 83.79(13) 2_766 2_666 ?
N5 Pb1 N1 79.27(12) 2_766 . ?
N7 Pb1 N1 77.45(13) 2_666 . ?
N5 Pb1 N3 78.71(12) 2_766 1_554 ?
N7 Pb1 N3 76.18(13) 2_666 1_554 ?
N1 Pb1 N3 147.14(13) . 1_554 ?
C1 N1 C2 104.6(4) . . ?
C1 N1 Pb1 126.6(3) . . ?
C2 N1 Pb1 124.3(3) . . ?
C1 N2 C3 104.2(4) . . ?
C1 N2 B1 129.9(4) . . ?
C3 N2 B1 125.8(4) . . ?
C3 C2 N1 110.3(4) . . ?
C2 C3 N2 107.9(4) . . ?
N1 C1 N2 113.1(4) . . ?
C4 N3 C5 104.9(4) . . ?
C4 N3 Pb1 127.5(3) . 1_556 ?
C5 N3 Pb1 123.4(3) . 1_556 ?
C4 N4 C6 103.7(4) . . ?
C4 N4 B1 127.5(4) . . ?
C6 N4 B1 128.1(4) . . ?
C6 C5 N3 108.9(4) . . ?
N3 C4 N4 113.7(4) . . ?
C5 C6 N4 108.6(4) . . ?
O2 Re1 O3 107.70(17) . . ?
O2 Re1 O1 110.02(16) . . ?
O3 Re1 O1 108.23(16) . . ?
O2 Re1 O4 109.49(17) . . ?
O3 Re1 O4 108.86(16) . . ?
O1 Re1 O4 112.42(17) . . ?

loop_
_geom_bond_atom_site_label_1
_geom_bond_atom_site_label_2
_geom_bond_distance
_geom_bond_site_symmetry_2
_geom_bond_publ_flag
N8 C10 1.356(6) . ?
N8 C12 1.388(6) . ?
N8 B1 1.541(6) . ?
C10 N7 1.326(6) . ?
N7 C11 1.385(6) . ?
N7 Pb1 2.417(4) 2_666 ?
C11 C12 1.347(7) . ?
B1 N6 1.530(6) . ?
B1 N4 1.544(6) . ?
B1 N2 1.547(6) . ?
N5 C7 1.329(6) . ?
N5 C8 1.390(6) . ?
N5 Pb1 2.401(4) 2_766 ?
N6 C7 1.345(6) . ?
N6 C9 1.390(6) . ?
C9 C8 1.366(7) . ?
Pb1 N5 2.401(4) 2_766 ?
Pb1 N7 2.417(4) 2_666 ?
Pb1 N1 2.560(4) . ?
Pb1 N3 2.606(4) 1_554 ?
N1 C1 1.324(6) . ?
N1 C2 1.381(6) . ?
N2 C1 1.362(6) . ?
N2 C3 1.396(6) . ?
C2 C3 1.334(7) . ?
N3 C4 1.304(6) . ?
N3 C5 1.392(6) . ?
N3 Pb1 2.606(4) 1_556 ?
N4 C4 1.364(6) . ?
N4 C6 1.386(6) . ?
C5 C6 1.340(7) . ?
Re1 O2 1.714(4) . ?
Re1 O3 1.728(3) . ?
Re1 O1 1.737(3) . ?
Re1 O4 1.743(3) . ?
